data_7031647
loop_
_publ_author_name
'An, Bing'
'Bai, Yan'
'Wang, Jun-Li'
'Dang, Dong-Bin'

_publ_section_title
;
 Cation-size-controlled assembly of the Ni(Ac)2-1,4-H2NDC system: geminal
 dicationic ionothermal syntheses, crystal structures and magnetic
 properties.
;
_journal_issue 34
_journal_name_full 'Dalton transactions (Cambridge, England : 2003)'
_journal_page_first 12828
_journal_paper_doi 10.1039/c4dt00987h
_journal_volume 43
_journal_year 2014
_chemical_formula_sum 'C18 H16 Br N2 Ni O4'
_chemical_formula_weight 462.95
_chemical_name_systematic
; 
 ? 
;
_space_group_IT_number 14
_symmetry_cell_setting monoclinic
_symmetry_space_group_name_Hall '-P 2yn'
_symmetry_space_group_name_H-M 'P 1 21/n 1'
_atom_sites_solution_hydrogens geom
_atom_sites_solution_primary direct
_atom_sites_solution_secondary difmap
_audit_creation_method SHELXL-97
_cell_angle_alpha 90.00
_cell_angle_beta 92.1400(10)
_cell_angle_gamma 90.00
_cell_formula_units_Z 4
_cell_length_a 10.0037(5)
_cell_length_b 15.4731(8)
_cell_length_c 11.1313(6)
_cell_measurement_reflns_used 2388
_cell_measurement_temperature 296(2)
_cell_measurement_theta_max 24.99
_cell_measurement_theta_min 2.26
_cell_volume 1721.79(15)
_computing_cell_refinement 'Bruker SMART'
_computing_data_collection 'Bruker SMART'
_computing_data_reduction 'Bruker SAINT'
_computing_molecular_graphics 'Bruker SHELXTL'
_computing_publication_material 'Bruker SHELXTL'
_computing_structure_refinement 'SHELXL-97 (Sheldrick, 1997)'
_computing_structure_solution 'SHELXS-97 (Sheldrick, 1990)'
_diffrn_ambient_temperature 296(2)
_diffrn_measured_fraction_theta_full 0.998
_diffrn_measured_fraction_theta_max 0.998
_diffrn_measurement_device_type 'CCD area detector'
_diffrn_measurement_method 'phi and omega scans'
_diffrn_radiation_monochromator graphite
_diffrn_radiation_source 'fine-focus sealed tube'
_diffrn_radiation_type MoK\a
_diffrn_radiation_wavelength 0.71073
_diffrn_reflns_av_R_equivalents 0.0331
_diffrn_reflns_av_sigmaI/netI 0.0380
_diffrn_reflns_limit_h_max 11
_diffrn_reflns_limit_h_min -8
_diffrn_reflns_limit_k_max 18
_diffrn_reflns_limit_k_min -18
_diffrn_reflns_limit_l_max 13
_diffrn_reflns_limit_l_min -12
_diffrn_reflns_number 8795
_diffrn_reflns_theta_full 25.00
_diffrn_reflns_theta_max 25.00
_diffrn_reflns_theta_min 2.25
_exptl_absorpt_coefficient_mu 3.475
_exptl_absorpt_correction_T_max 0.6419
_exptl_absorpt_correction_T_min 0.3846
_exptl_absorpt_correction_type multi-scan
_exptl_crystal_colour red
_exptl_crystal_density_diffrn 1.786
_exptl_crystal_density_method 'not measured'
_exptl_crystal_description block
_exptl_crystal_F_000 932
_exptl_crystal_size_max 0.34
_exptl_crystal_size_mid 0.18
_exptl_crystal_size_min 0.14
_refine_diff_density_max 1.255
_refine_diff_density_min -0.625
_refine_diff_density_rms 0.087
_refine_ls_extinction_method none
_refine_ls_goodness_of_fit_ref 1.064
_refine_ls_hydrogen_treatment constr
_refine_ls_matrix_type full
_refine_ls_number_parameters 244
_refine_ls_number_reflns 3027
_refine_ls_number_restraints 26
_refine_ls_restrained_S_all 1.128
_refine_ls_R_factor_all 0.0521
_refine_ls_R_factor_gt 0.0382
_refine_ls_shift/su_max 0.000
_refine_ls_shift/su_mean 0.000
_refine_ls_structure_factor_coef Fsqd
_refine_ls_weighting_details 'calc w=1/[\s^2^(Fo^2^)+(0.0532P)^2^+1.0623P] where P=(Fo^2^+2Fc^2^)/3'
_refine_ls_weighting_scheme calc
_refine_ls_wR_factor_gt 0.0956
_refine_ls_wR_factor_ref 0.1004
_reflns_number_gt 2420
_reflns_number_total 3027
_reflns_threshold_expression >2sigma(I)
_cod_data_source_file c4dt00987h2.cif
_cod_data_source_block ddb
_cod_depositor_comments
;
The following automatic conversions were performed:

'_symmetry_cell_setting' value 'Monoclinic' changed to 'monoclinic'
according to
/usr/data/users/saulius/crontab/automatic-downloads/rss-feeds/RSC/lib/dictionaries/cif_core.dic
dictionary named 'cif_core.dic' version 2.4.2 from 2011-04-26.

Automatic conversion script
Id: cif_fix_values 2281 2013-09-26 08:29:07Z andrius 

 Adding full bibliography for 7031646--7031649.cif.
;
_cod_original_sg_symbol_H-M P2(1)/n
_cod_database_code 7031647

loop_
_symmetry_equiv_pos_as_xyz
'x, y, z'
'-x+1/2, y+1/2, -z+1/2'
'-x, -y, -z'
'x-1/2, -y-1/2, z-1/2'

loop_
_atom_site_label
_atom_site_type_symbol
_atom_site_fract_x
_atom_site_fract_y
_atom_site_fract_z
_atom_site_U_iso_or_equiv
_atom_site_adp_type
_atom_site_occupancy
_atom_site_symmetry_multiplicity
_atom_site_calc_flag
_atom_site_refinement_flags
_atom_site_disorder_assembly
_atom_site_disorder_group
Ni1 Ni 0.39362(5) 0.01488(3) 0.41420(4) 0.01885(16) Uani 1 1 d . . .
Br1 Br 0.21440(5) 0.05304(3) 0.27029(5) 0.04504(19) Uani 1 1 d . . .
O1 O 0.5363(3) 0.0925(2) 0.3497(3) 0.0387(8) Uani 1 1 d . . .
O2 O 0.7029(3) 0.07111(19) 0.4839(3) 0.0367(8) Uani 1 1 d . . .
O3 O 0.8613(3) 0.3947(2) 0.0416(3) 0.0422(8) Uani 1 1 d . . .
O4 O 1.0263(3) 0.4153(2) 0.1771(3) 0.0405(8) Uani 1 1 d . . .
C1 C 0.6487(4) 0.1088(2) 0.3955(3) 0.0222(9) Uani 1 1 d . . .
C2 C 0.9208(4) 0.3799(2) 0.1386(4) 0.0253(9) Uani 1 1 d . . .
C3 C 0.7260(4) 0.1805(2) 0.3385(3) 0.0228(9) Uani 1 1 d . . .
C4 C 0.8414(4) 0.1628(3) 0.2799(4) 0.0288(10) Uani 1 1 d . . .
H4A H 0.8761 0.1071 0.2809 0.035 Uiso 1 1 calc R . .
C5 C 0.9075(4) 0.2292(3) 0.2183(4) 0.0289(10) Uani 1 1 d . . .
H5A H 0.9853 0.2164 0.1786 0.035 Uiso 1 1 calc R . .
C6 C 0.8596(4) 0.3110(2) 0.2158(3) 0.0215(9) Uani 1 1 d . . .
C7 C 0.7458(4) 0.3334(3) 0.2833(3) 0.0233(9) Uani 1 1 d . . .
C8 C 0.6982(4) 0.4183(3) 0.2914(4) 0.0341(11) Uani 1 1 d . . .
H8A H 0.7400 0.4619 0.2493 0.041 Uiso 1 1 calc R . .
C9 C 0.5918(5) 0.4387(3) 0.3599(5) 0.0445(13) Uani 1 1 d . . .
H9A H 0.5639 0.4957 0.3667 0.053 Uiso 1 1 calc R . .
C10 C 0.5254(5) 0.3727(3) 0.4196(4) 0.0444(13) Uani 1 1 d . . .
H10A H 0.4523 0.3863 0.4652 0.053 Uiso 1 1 calc R . .
C11 C 0.5656(4) 0.2891(3) 0.4123(4) 0.0340(11) Uani 1 1 d . . .
H11A H 0.5193 0.2464 0.4522 0.041 Uiso 1 1 calc R . .
C12 C 0.6777(4) 0.2663(2) 0.3441(3) 0.0222(9) Uani 1 1 d . . .
C13 C 0.2947(11) 0.3001(8) 0.2018(11) 0.072(4) Uani 0.50 1 d PD A 1
H13A H 0.2552 0.2487 0.2332 0.107 Uiso 0.50 1 calc PR A 1
H13B H 0.2287 0.3314 0.1546 0.107 Uiso 0.50 1 calc PR A 1
H13C H 0.3276 0.3357 0.2671 0.107 Uiso 0.50 1 calc PR A 1
N1 N 0.4082(6) 0.2758(6) 0.1245(5) 0.086(2) Uani 0.50 1 d PDU A 1
C13' C 0.5174(12) 0.4333(7) 0.0321(12) 0.072(4) Uani 0.50 1 d PD A 2
H13D H 0.5925 0.4398 -0.0183 0.107 Uiso 0.50 1 calc PR A 2
H13E H 0.5343 0.4639 0.1061 0.107 Uiso 0.50 1 calc PR A 2
H13F H 0.4387 0.4564 -0.0083 0.107 Uiso 0.50 1 calc PR A 2
N1' N 0.4954(6) 0.3352(5) 0.0593(6) 0.0791(18) Uani 0.50 1 d PD A 2
N2 N 0.5333(6) 0.1911(6) 0.0405(5) 0.089(2) Uani 1 1 d . A .
C14 C 0.4335(9) 0.1981(7) 0.1121(8) 0.098(3) Uani 1 1 d U . .
H14A H 0.3890 0.1525 0.1476 0.117 Uiso 1 1 calc R A 1
C15 C 0.4954(6) 0.3352(5) 0.0593(6) 0.0791(18) Uani 0.50 1 d P A 1
H15A H 0.4976 0.3951 0.0536 0.095 Uiso 0.50 1 calc PR A 1
C15' C 0.4082(6) 0.2758(6) 0.1245(5) 0.086(2) Uani 0.50 1 d PU A 2
H15B H 0.3394 0.2953 0.1714 0.104 Uiso 0.50 1 calc PR A 2
C16 C 0.5712(7) 0.2725(5) 0.0105(6) 0.074(2) Uani 1 1 d . . .
H16A H 0.6421 0.2840 -0.0387 0.089 Uiso 1 1 calc R A 1
C17 C 0.5898(10) 0.1095(7) 0.0031(8) 0.116(3) Uani 1 1 d . . .
H17A H 0.6712 0.0969 0.0498 0.139 Uiso 1 1 calc R A .
H17B H 0.6103 0.1114 -0.0813 0.139 Uiso 1 1 calc R . .
C18 C 0.4837(12) 0.0413(4) 0.0251(9) 0.144(4) Uani 1 1 d DU . .
H18A H 0.4736 0.0350 0.1110 0.172 Uiso 1 1 calc R . .
H18B H 0.3987 0.0607 -0.0100 0.172 Uiso 1 1 calc R . .

loop_
_atom_site_aniso_label
_atom_site_aniso_U_11
_atom_site_aniso_U_22
_atom_site_aniso_U_33
_atom_site_aniso_U_23
_atom_site_aniso_U_13
_atom_site_aniso_U_12
Ni1 0.0208(3) 0.0144(3) 0.0218(3) 0.00068(19) 0.0073(2) 0.0000(2)
Br1 0.0330(3) 0.0538(4) 0.0477(3) 0.0180(2) -0.0070(2) -0.0033(2)
O1 0.0334(18) 0.0420(19) 0.0405(19) 0.0139(15) 0.0006(14) -0.0172(15)
O2 0.0343(17) 0.0343(18) 0.0419(19) 0.0186(15) 0.0074(14) -0.0063(14)
O3 0.055(2) 0.0359(19) 0.036(2) 0.0154(15) 0.0055(16) -0.0117(16)
O4 0.0386(19) 0.0338(18) 0.050(2) 0.0141(15) 0.0102(15) -0.0120(15)
C1 0.028(2) 0.016(2) 0.024(2) -0.0012(17) 0.0124(17) -0.0010(17)
C2 0.031(2) 0.015(2) 0.031(2) 0.0011(17) 0.0165(19) 0.0018(18)
C3 0.028(2) 0.020(2) 0.020(2) 0.0030(16) 0.0035(16) -0.0053(17)
C4 0.031(2) 0.017(2) 0.039(3) 0.0065(18) 0.0132(19) 0.0035(18)
C5 0.030(2) 0.025(2) 0.033(2) 0.0046(18) 0.0154(19) 0.0024(18)
C6 0.025(2) 0.017(2) 0.024(2) 0.0028(16) 0.0072(16) -0.0018(17)
C7 0.030(2) 0.018(2) 0.022(2) 0.0035(16) 0.0052(17) -0.0023(17)
C8 0.041(3) 0.017(2) 0.045(3) 0.0067(19) 0.018(2) -0.0003(19)
C9 0.053(3) 0.024(3) 0.058(3) 0.001(2) 0.023(3) 0.008(2)
C10 0.045(3) 0.038(3) 0.051(3) 0.005(2) 0.031(2) 0.007(2)
C11 0.041(3) 0.023(2) 0.039(3) 0.0063(19) 0.023(2) -0.001(2)
C12 0.024(2) 0.017(2) 0.026(2) 0.0034(16) 0.0088(17) 0.0020(17)
C13 0.061(8) 0.066(9) 0.088(10) 0.007(7) 0.005(7) 0.019(7)
N1 0.053(3) 0.156(6) 0.050(3) 0.013(4) -0.003(3) -0.011(4)
C13' 0.039(7) 0.096(11) 0.081(10) 0.001(8) 0.020(6) -0.002(6)
N1' 0.058(4) 0.117(6) 0.063(4) -0.001(4) 0.000(3) -0.015(4)
N2 0.071(4) 0.152(7) 0.043(3) 0.018(4) -0.004(3) -0.049(4)
C14 0.093(4) 0.120(5) 0.080(4) 0.021(4) -0.012(4) -0.028(4)
C15 0.058(4) 0.117(6) 0.063(4) -0.001(4) 0.000(3) -0.015(4)
C15' 0.053(3) 0.156(6) 0.050(3) 0.013(4) -0.003(3) -0.011(4)
C16 0.056(4) 0.114(6) 0.051(4) 0.018(4) -0.001(3) -0.040(4)
C17 0.124(8) 0.150(9) 0.074(6) 0.012(6) -0.001(5) -0.050(7)
C18 0.181(8) 0.152(8) 0.100(7) 0.021(6) 0.041(6) -0.045(7)

loop_
_atom_type_symbol
_atom_type_description
_atom_type_scat_dispersion_real
_atom_type_scat_dispersion_imag
_atom_type_scat_source
C C 0.0033 0.0016 'International Tables Vol C Tables 4.2.6.8 and 6.1.1.4'
H H 0.0000 0.0000 'International Tables Vol C Tables 4.2.6.8 and 6.1.1.4'
N N 0.0061 0.0033 'International Tables Vol C Tables 4.2.6.8 and 6.1.1.4'
O O 0.0106 0.0060 'International Tables Vol C Tables 4.2.6.8 and 6.1.1.4'
Ni Ni 0.3393 1.1124 'International Tables Vol C Tables 4.2.6.8 and 6.1.1.4'
Br Br -0.2901 2.4595 'International Tables Vol C Tables 4.2.6.8 and 6.1.1.4'

loop_
_geom_angle_atom_site_label_1
_geom_angle_atom_site_label_2
_geom_angle_atom_site_label_3
_geom_angle
_geom_angle_site_symmetry_1
_geom_angle_site_symmetry_3
O2 Ni1 O1 162.22(13) 3_656 .
O2 Ni1 O3 88.28(13) 3_656 4_566
O1 Ni1 O3 88.34(14) . 4_566
O2 Ni1 O4 89.27(13) 3_656 2_645
O1 Ni1 O4 88.63(13) . 2_645
O3 Ni1 O4 162.17(13) 4_566 2_645
O2 Ni1 Br1 100.02(9) 3_656 .
O1 Ni1 Br1 97.75(9) . .
O3 Ni1 Br1 99.22(10) 4_566 .
O4 Ni1 Br1 98.59(10) 2_645 .
O2 Ni1 Ni1 82.96(9) 3_656 3_656
O1 Ni1 Ni1 79.27(9) . 3_656
O3 Ni1 Ni1 77.10(10) 4_566 3_656
O4 Ni1 Ni1 85.07(10) 2_645 3_656
Br1 Ni1 Ni1 175.26(3) . 3_656
C1 O1 Ni1 128.0(3) . .
C1 O2 Ni1 123.2(3) . 3_656
C2 O3 Ni1 130.9(3) . 4_665
C2 O4 Ni1 120.3(3) . 2_655
O1 C1 O2 126.0(4) . .
O1 C1 C3 116.6(4) . .
O2 C1 C3 117.5(3) . .
O3 C2 O4 126.3(4) . .
O3 C2 C6 115.7(4) . .
O4 C2 C6 117.9(4) . .
C4 C3 C12 120.2(4) . .
C4 C3 C1 120.5(3) . .
C12 C3 C1 119.4(3) . .
C3 C4 C5 120.1(4) . .
C3 C4 H4A 119.9 . .
C5 C4 H4A 119.9 . .
C6 C5 C4 121.2(4) . .
C6 C5 H5A 119.4 . .
C4 C5 H5A 119.4 . .
C5 C6 C7 120.2(3) . .
C5 C6 C2 121.3(3) . .
C7 C6 C2 118.4(3) . .
C8 C7 C12 118.8(4) . .
C8 C7 C6 122.7(4) . .
C12 C7 C6 118.5(3) . .
C9 C8 C7 121.6(4) . .
C9 C8 H8A 119.2 . .
C7 C8 H8A 119.2 . .
C8 C9 C10 119.3(4) . .
C8 C9 H9A 120.3 . .
C10 C9 H9A 120.3 . .
C11 C10 C9 121.3(4) . .
C11 C10 H10A 119.4 . .
C9 C10 H10A 119.4 . .
C10 C11 C12 120.7(4) . .
C10 C11 H11A 119.7 . .
C12 C11 H11A 119.7 . .
C3 C12 C11 122.3(4) . .
C3 C12 C7 119.5(3) . .
C11 C12 C7 118.2(4) . .
N1 C13 H13A 109.5 . .
N1 C13 H13B 109.5 . .
H13A C13 H13B 109.5 . .
N1 C13 H13C 109.5 . .
H13A C13 H13C 109.5 . .
H13B C13 H13C 109.5 . .
C14 N1 C13 118.0(9) . .
N1' C13' H13D 109.5 . .
N1' C13' H13E 109.5 . .
H13D C13' H13E 109.5 . .
N1' C13' H13F 109.5 . .
H13D C13' H13F 109.5 . .
H13E C13' H13F 109.5 . .
C16 N1' C13' 122.1(7) . .
C14 N2 C16 107.4(9) . .
C14 N2 C17 124.2(8) . .
C16 N2 C17 128.3(7) . .
N1 C14 N2 108.2(9) . .
N1 C14 H14A 125.9 . .
N2 C14 H14A 125.9 . .
N1' C16 N2 113.5(6) . .
N1' C16 H16A 123.2 . .
N2 C16 H16A 123.2 . .
N2 C17 C18 106.0(7) . .
N2 C17 H17A 110.5 . .
C18 C17 H17A 110.5 . .
N2 C17 H17B 110.5 . .
C18 C17 H17B 110.5 . .
H17A C17 H17B 108.7 . .
C18 C18 C17 112.6(11) 3_655 .
C18 C18 H18A 109.1 3_655 .
C17 C18 H18A 109.1 . .
C18 C18 H18B 109.1 3_655 .
C17 C18 H18B 109.1 . .
H18A C18 H18B 107.8 . .

loop_
_geom_bond_atom_site_label_1
_geom_bond_atom_site_label_2
_geom_bond_distance
_geom_bond_site_symmetry_2
Ni1 O2 2.017(3) 3_656
Ni1 O1 2.018(3) .
Ni1 O3 2.027(3) 4_566
Ni1 O4 2.027(3) 2_645
Ni1 Br1 2.4320(7) .
Ni1 Ni1 2.8437(10) 3_656
O1 C1 1.243(5) .
O2 C1 1.250(5) .
O2 Ni1 2.017(3) 3_656
O3 C2 1.235(5) .
O3 Ni1 2.027(3) 4_665
O4 C2 1.251(5) .
O4 Ni1 2.027(3) 2_655
C1 C3 1.507(5) .
C2 C6 1.514(5) .
C3 C4 1.374(5) .
C3 C12 1.414(5) .
C4 C5 1.412(6) .
C4 H4A 0.9300 .
C5 C6 1.354(5) .
C5 H5A 0.9300 .
C6 C7 1.430(5) .
C7 C8 1.402(6) .
C7 C12 1.426(5) .
C8 C9 1.369(6) .
C8 H8A 0.9300 .
C9 C10 1.400(6) .
C9 H9A 0.9300 .
C10 C11 1.357(6) .
C10 H10A 0.9300 .
C11 C12 1.422(6) .
C11 H11A 0.9300 .
C13 N1 1.498(10) .
C13 H13A 0.9600 .
C13 H13B 0.9600 .
C13 H13C 0.9600 .
N1 C14 1.237(10) .
C13' N1' 1.565(11) .
C13' H13D 0.9600 .
C13' H13E 0.9600 .
C13' H13F 0.9600 .
N1' C16 1.357(9) .
N2 C14 1.305(10) .
N2 C16 1.360(9) .
N2 C17 1.450(11) .
C14 H14A 0.9300 .
C16 H16A 0.9300 .
C17 C18 1.523(12) .
C17 H17A 0.9700 .
C17 H17B 0.9700 .
C18 C18 1.437(10) 3_655
C18 H18A 0.9700 .
C18 H18B 0.9700 .
